data_7012152
loop_
_publ_author_name
'Sub Kim, Jang'
'Sen, Ayusman'
'Guzei, Ilia A.'
'Liable-Sands, Louise M.'
'Rheingold, Arnold L.'

_publ_section_title
;
 Synthesis and reactivity of bimetallic palladium(ii) methyl complexes
 with new functional phosphine ligands
;
_journal_issue 24
_journal_name_full 'Journal of the Chemical Society, Dalton Transactions'
_journal_page_first 4726
_journal_paper_doi 10.1039/b208060p
_journal_year 2002
_chemical_formula_sum 'C24 H30 Cl O2 P Pd'
_chemical_formula_weight 523.30
_chemical_name_systematic
; 
? 
;
_space_group_IT_number 2
_symmetry_cell_setting triclinic
_symmetry_space_group_name_Hall '-P 1'
_symmetry_space_group_name_H-M 'P -1'
_atom_sites_solution_hydrogens geom
_atom_sites_solution_primary direct
_atom_sites_solution_secondary difmap
_audit_creation_method SHELXL
_cell_angle_alpha 77.848(2)
_cell_angle_beta 83.3270(10)
_cell_angle_gamma 64.9250(10)
_cell_formula_units_Z 2
_cell_length_a 10.1411(5)
_cell_length_b 11.0177(6)
_cell_length_c 12.0000(6)
_cell_measurement_temperature 173(2)
_cell_volume 1186.65(11)
_computing_cell_refinement Siemens/SAINT
_computing_data_collection Siemens/SMART
_computing_data_reduction Siemens/SAINT
_computing_molecular_graphics XP-5.03
_computing_publication_material XCIF
_computing_structure_refinement 'SHELXL-5.03 (Sheldrick, 1994)'
_computing_structure_solution 'SHELXS-5.03 (Sheldrick, 1994)'
_diffrn_ambient_temperature 173(2)
_diffrn_measurement_device 'Siemens P4/CCD'
_diffrn_measurement_method 'phi, omega'
_diffrn_radiation_monochromator graphite
_diffrn_radiation_source 'fine-focus sealed tube'
_diffrn_radiation_type MoK\a
_diffrn_radiation_wavelength 0.71073
_diffrn_reflns_av_R_equivalents 0.0316
_diffrn_reflns_av_sigmaI/netI 0.0643
_diffrn_reflns_limit_h_max 12
_diffrn_reflns_limit_h_min -12
_diffrn_reflns_limit_k_max 13
_diffrn_reflns_limit_k_min -13
_diffrn_reflns_limit_l_max 15
_diffrn_reflns_limit_l_min 0
_diffrn_reflns_number 7047
_diffrn_reflns_theta_max 28.25
_diffrn_reflns_theta_min 1.74
_exptl_absorpt_coefficient_mu 0.979
_exptl_absorpt_correction_T_max 1.000
_exptl_absorpt_correction_T_min 0.649
_exptl_absorpt_correction_type empirical
_exptl_crystal_colour yellow
_exptl_crystal_density_diffrn 1.465
_exptl_crystal_description rod
_exptl_crystal_F_000 536
_exptl_crystal_size_max 0.40
_exptl_crystal_size_mid 0.20
_exptl_crystal_size_min 0.10
_refine_diff_density_max 0.811
_refine_diff_density_min -1.034
_refine_diff_density_rms 0.157
_refine_ls_extinction_method none
_refine_ls_goodness_of_fit_all 1.008
_refine_ls_goodness_of_fit_obs 0.927
_refine_ls_hydrogen_treatment 'idealized contributions'
_refine_ls_matrix_type full
_refine_ls_number_parameters 262
_refine_ls_number_reflns 4858
_refine_ls_number_restraints 0
_refine_ls_restrained_S_all 1.008
_refine_ls_restrained_S_obs 0.927
_refine_ls_R_factor_all 0.0571
_refine_ls_R_factor_obs 0.0427
_refine_ls_shift/esd_max -0.001
_refine_ls_shift/esd_mean 0.000
_refine_ls_structure_factor_coef Fsqd
_refine_ls_weighting_details 'w=1/[\s^2^(Fo^2^)+(0.1000P)^2^+0.0000P] where P=(Fo^2^+2Fc^2^)/3'
_refine_ls_weighting_scheme calc
_refine_ls_wR_factor_all 0.1463
_refine_ls_wR_factor_obs 0.1211
_reflns_number_observed 3969
_reflns_number_total 4858
_reflns_observed_criterion >2sigma(I)
_cod_data_source_file b208060p.txt
_cod_data_source_block sen07
_cod_depositor_comments
;
The following automatic conversions were performed:

'_refine_ls_weighting_scheme' value 'calc
w=1/[\s^2^(Fo^2^)+(0.1000P)^2^+0.0000P] where P=(Fo^2^+2Fc^2^)/3' was
changed to 'calc'. New tag '_refine_ls_weighting_details' was
created. The value of the new tag was set to
'w=1/[\s^2^(Fo^2^)+(0.1000P)^2^+0.0000P] where P=(Fo^2^+2Fc^2^)/3'.

Automatic conversion script
Id: cif_fix_values 3143 2015-03-26 13:38:13Z robertas 
;
_cod_original_sg_symbol_H-M P-1
_cod_database_code 7012152

loop_
_symmetry_equiv_pos_as_xyz
'x, y, z'
'-x, -y, -z'

loop_
_atom_site_aniso_label
_atom_site_aniso_U_11
_atom_site_aniso_U_22
_atom_site_aniso_U_33
_atom_site_aniso_U_23
_atom_site_aniso_U_13
_atom_site_aniso_U_12
Pd1 0.0217(2) 0.0224(2) 0.0139(2) 0.00027(12) -0.00008(11) -0.00759(13)
Cl1 0.0245(5) 0.0367(7) 0.0238(5) 0.0048(5) 0.0022(4) -0.0080(5)
P1 0.0209(5) 0.0194(6) 0.0143(5) -0.0005(4) -0.0005(4) -0.0066(4)
O1 0.052(2) 0.025(2) 0.021(2) -0.0069(13) -0.0028(14) -0.016(2)
O2 0.084(3) 0.045(3) 0.068(3) -0.032(2) 0.008(2) -0.040(3)
C1 0.021(2) 0.020(2) 0.033(2) 0.005(2) 0.008(2) -0.004(2)
C2 0.041(3) 0.023(3) 0.057(3) -0.002(2) -0.017(2) -0.016(2)
C3 0.038(3) 0.041(4) 0.086(5) -0.013(3) -0.021(3) -0.015(3)
C4 0.041(3) 0.044(4) 0.062(4) -0.024(3) -0.026(3) 0.000(3)
C5 0.041(3) 0.047(3) 0.029(3) 0.002(2) -0.009(2) 0.004(3)
C6 0.032(3) 0.040(3) 0.026(2) 0.002(2) -0.002(2) -0.003(2)
C7 0.027(2) 0.026(2) 0.020(2) -0.003(2) -0.003(2) -0.008(2)
C8 0.023(2) 0.034(3) 0.025(2) -0.004(2) -0.001(2) -0.009(2)
C9 0.035(3) 0.030(3) 0.033(3) -0.012(2) 0.002(2) -0.011(2)
C10 0.046(3) 0.027(3) 0.033(3) -0.014(2) -0.005(2) -0.017(2)
C11 0.032(3) 0.042(3) 0.041(3) -0.012(2) -0.006(2) -0.017(2)
C12 0.028(2) 0.029(3) 0.032(2) -0.005(2) 0.000(2) -0.013(2)
C13 0.027(2) 0.015(2) 0.020(2) -0.003(2) -0.002(2) -0.008(2)
C14 0.032(2) 0.017(2) 0.028(2) -0.002(2) -0.002(2) -0.008(2)
C15 0.027(2) 0.021(2) 0.027(2) 0.004(2) -0.004(2) -0.007(2)
C16 0.026(2) 0.027(2) 0.020(2) 0.001(2) -0.001(2) -0.008(2)
C17 0.023(2) 0.024(2) 0.015(2) -0.003(2) 0.0002(15) -0.006(2)
C18 0.019(2) 0.025(2) 0.016(2) 0.002(2) -0.0010(15) -0.006(2)
C19 0.026(2) 0.024(2) 0.017(2) -0.003(2) -0.001(2) -0.007(2)
C20 0.050(3) 0.043(3) 0.020(2) 0.004(2) -0.003(2) -0.014(3)
C21 0.120(8) 0.061(5) 0.070(6) -0.020(4) 0.015(5) -0.028(5)
C22 0.084(6) 0.072(5) 0.047(4) -0.010(4) 0.001(4) -0.005(4)
C23 0.070(5) 0.095(7) 0.079(6) 0.008(5) -0.019(4) -0.043(5)
C24 0.053(5) 0.081(6) 0.106(7) -0.004(5) -0.007(5) -0.010(4)

loop_
_atom_site_label
_atom_site_type_symbol
_atom_site_fract_x
_atom_site_fract_y
_atom_site_fract_z
_atom_site_U_iso_or_equiv
_atom_site_thermal_displace_type
_atom_site_occupancy
_atom_site_calc_flag
_atom_site_refinement_flags
_atom_site_disorder_group
Pd1 Pd 0.44584(3) 0.42669(3) 0.13757(3) 0.02048(14) Uani 1 d . .
Cl1 Cl 0.66352(12) 0.38467(13) 0.01973(9) 0.0319(3) Uani 1 d . .
P1 P 0.25407(12) 0.45213(11) 0.25935(9) 0.0192(2) Uani 1 d . .
O1 O 0.2765(4) 0.1956(3) 0.2083(3) 0.0320(8) Uani 1 d . .
H1A H 0.2863(4) 0.1210(3) 0.1935(3) 0.048 Uiso 1 calc R .
O2 O 0.2407(6) -0.0178(5) 0.1594(4) 0.0583(12) Uani 1 d . .
C1 C 0.5724(5) 0.2689(5) 0.2636(4) 0.0284(11) Uani 1 d . .
H1B H 0.6739(5) 0.2303(5) 0.2359(4) 0.043 Uiso 1 calc R .
H1C H 0.5354(5) 0.1978(5) 0.2809(4) 0.043 Uiso 1 calc R .
H1D H 0.5668(5) 0.3051(5) 0.3328(4) 0.043 Uiso 1 calc R .
C2 C -0.0203(6) 0.4529(5) 0.2373(5) 0.0385(13) Uani 1 d . .
H2A H 0.0067(6) 0.3762(5) 0.2975(5) 0.046 Uiso 1 calc R .
C3 C -0.1551(7) 0.5026(6) 0.1860(6) 0.054(2) Uani 1 d . .
H3A H -0.2203(7) 0.4610(6) 0.2146(6) 0.065 Uiso 1 calc R .
C4 C -0.1948(7) 0.6062(6) 0.0984(6) 0.050(2) Uani 1 d . .
H4A H -0.2826(7) 0.6322(6) 0.0606(6) 0.060 Uiso 1 calc R .
C5 C -0.1063(6) 0.6759(6) 0.0629(5) 0.047(2) Uani 1 d . .
H5A H -0.1374(6) 0.7552(6) 0.0054(5) 0.057 Uiso 1 calc R .
C6 C 0.0289(6) 0.6283(6) 0.1125(4) 0.0382(13) Uani 1 d . .
H6A H 0.0910(6) 0.6737(6) 0.0857(4) 0.046 Uiso 1 calc R .
C7 C 0.0740(5) 0.5166(5) 0.1994(4) 0.0252(10) Uani 1 d . .
C8 C 0.1008(5) 0.6441(5) 0.4016(4) 0.0285(10) Uani 1 d . .
H8A H 0.0177(5) 0.6301(5) 0.3896(4) 0.034 Uiso 1 calc R .
C9 C 0.0883(6) 0.7342(5) 0.4722(4) 0.0327(11) Uani 1 d . .
H9A H -0.0026(6) 0.7804(5) 0.5087(4) 0.039 Uiso 1 calc R .
C10 C 0.2109(6) 0.7566(5) 0.4892(4) 0.0333(11) Uani 1 d . .
H10A H 0.2024(6) 0.8186(5) 0.5367(4) 0.040 Uiso 1 calc R .
C11 C 0.3427(6) 0.6887(6) 0.4372(5) 0.0364(12) Uani 1 d . .
H11A H 0.4254(6) 0.7031(6) 0.4496(5) 0.044 Uiso 1 calc R .
C12 C 0.3550(5) 0.5992(5) 0.3667(4) 0.0291(10) Uani 1 d . .
H12A H 0.4462(5) 0.5540(5) 0.3301(4) 0.035 Uiso 1 calc R .
C13 C 0.2339(5) 0.5740(4) 0.3482(3) 0.0207(9) Uani 1 d . .
C14 C 0.3040(5) 0.0639(5) 0.3999(4) 0.0267(10) Uani 1 d . .
H14A H 0.3122(5) -0.0141(5) 0.3728(4) 0.032 Uiso 1 calc R .
C15 C 0.3129(5) 0.0569(5) 0.5148(4) 0.0267(10) Uani 1 d . .
H15A H 0.3278(5) -0.0261(5) 0.5658(4) 0.032 Uiso 1 calc R .
C16 C 0.3002(5) 0.1701(5) 0.5575(4) 0.0259(10) Uani 1 d . .
C17 C 0.2786(5) 0.2912(5) 0.4804(3) 0.0223(9) Uani 1 d . .
H17A H 0.2705(5) 0.3690(5) 0.5078(3) 0.027 Uiso 1 calc R .
C18 C 0.2688(4) 0.2990(5) 0.3626(3) 0.0218(9) Uani 1 d . .
C19 C 0.2831(5) 0.1842(5) 0.3226(4) 0.0236(9) Uani 1 d . .
C20 C 0.3110(6) 0.1614(6) 0.6835(4) 0.0410(13) Uani 1 d . .
H20A H 0.2997(6) 0.2497(6) 0.6979(4) 0.061 Uiso 1 calc R .
H20B H 0.4064(6) 0.0916(6) 0.7092(4) 0.061 Uiso 1 calc R .
H20C H 0.2341(6) 0.1372(6) 0.7254(4) 0.061 Uiso 1 calc R .
C21 C 0.3669(11) -0.0723(9) -0.0191(7) 0.087(3) Uani 1 d . .
H21A H 0.4499(11) -0.1396(9) -0.0546(7) 0.131 Uiso 1 calc R .
H21B H 0.3753(11) 0.0152(9) -0.0357(7) 0.131 Uiso 1 calc R .
H21C H 0.2762(11) -0.0612(9) -0.0496(7) 0.131 Uiso 1 calc R .
C22 C 0.3661(10) -0.1186(9) 0.1033(6) 0.077(3) Uani 1 d . .
H22A H 0.4584(10) -0.1312(9) 0.1340(6) 0.093 Uiso 1 calc R .
H22B H 0.3591(10) -0.2076(9) 0.1201(6) 0.093 Uiso 1 calc R .
C23 C 0.1172(9) -0.0408(10) 0.1653(8) 0.081(3) Uani 1 d . .
H23A H 0.1365(9) -0.1341(10) 0.2069(8) 0.097 Uiso 1 calc R .
H23B H 0.0871(9) -0.0324(10) 0.0875(8) 0.097 Uiso 1 calc R .
C24 C -0.0017(9) 0.0616(9) 0.2262(8) 0.088(3) Uani 1 d . .
H24A H -0.0905(9) 0.0458(9) 0.2307(8) 0.131 Uiso 1 calc R .
H24B H -0.0209(9) 0.1536(9) 0.1842(8) 0.131 Uiso 1 calc R .
H24C H 0.0284(9) 0.0522(9) 0.3033(8) 0.131 Uiso 1 calc R .

loop_
_atom_type_symbol
_atom_type_description
_atom_type_scat_dispersion_real
_atom_type_scat_dispersion_imag
_atom_type_scat_source
C C 0.0033 0.0016 'International Tables Vol C Tables 4.2.6.8 and 6.1.1.4'
H H 0.0000 0.0000 'International Tables Vol C Tables 4.2.6.8 and 6.1.1.4'
O O 0.0106 0.0060 'International Tables Vol C Tables 4.2.6.8 and 6.1.1.4'
P P 0.1023 0.0942 'International Tables Vol C Tables 4.2.6.8 and 6.1.1.4'
Pd Pd -0.9988 1.0072 'International Tables Vol C Tables 4.2.6.8 and 6.1.1.4'
Cl Cl 0.1484 0.1585 'International Tables Vol C Tables 4.2.6.8 and 6.1.1.4'

loop_
_geom_angle_atom_site_label_1
_geom_angle_atom_site_label_2
_geom_angle_atom_site_label_3
_geom_angle
_geom_angle_site_symmetry_1
_geom_angle_site_symmetry_3
_geom_angle_publ_flag
C1 Pd1 P1 87.04(12) . . ?
C1 Pd1 Cl1 88.09(12) . . ?
P1 Pd1 Cl1 175.13(4) . . ?
C1 Pd1 Cl1 170.31(13) . 2_665 ?
P1 Pd1 Cl1 101.51(4) . 2_665 ?
Cl1 Pd1 Cl1 83.32(4) . 2_665 ?
Pd1 Cl1 Pd1 96.68(4) . 2_665 ?
C13 P1 C7 103.8(2) . . ?
C13 P1 C18 103.6(2) . . ?
C7 P1 C18 104.7(2) . . ?
C13 P1 Pd1 110.08(15) . . ?
C7 P1 Pd1 117.94(14) . . ?
C18 P1 Pd1 115.26(14) . . ?
C23 O2 C22 112.4(7) . . ?
C7 C2 C3 119.6(5) . . ?
C4 C3 C2 122.2(6) . . ?
C3 C4 C5 119.2(5) . . ?
C4 C5 C6 119.5(5) . . ?
C7 C6 C5 121.3(6) . . ?
C6 C7 C2 117.9(5) . . ?
C6 C7 P1 120.6(4) . . ?
C2 C7 P1 121.5(4) . . ?
C9 C8 C13 121.0(5) . . ?
C8 C9 C10 119.8(5) . . ?
C11 C10 C9 120.1(5) . . ?
C10 C11 C12 120.1(5) . . ?
C11 C12 C13 121.2(4) . . ?
C8 C13 C12 117.9(4) . . ?
C8 C13 P1 121.7(4) . . ?
C12 C13 P1 120.4(3) . . ?
C15 C14 C19 120.9(5) . . ?
C14 C15 C16 121.0(4) . . ?
C15 C16 C17 118.4(4) . . ?
C15 C16 C20 120.7(4) . . ?
C17 C16 C20 120.9(5) . . ?
C16 C17 C18 120.8(4) . . ?
C19 C18 C17 119.4(4) . . ?
C19 C18 P1 118.8(3) . . ?
C17 C18 P1 121.5(4) . . ?
O1 C19 C18 117.3(4) . . ?
O1 C19 C14 123.2(4) . . ?
C18 C19 C14 119.5(4) . . ?
C21 C22 O2 110.5(6) . . ?
O2 C23 C24 109.0(8) . . ?

loop_
_geom_bond_atom_site_label_1
_geom_bond_atom_site_label_2
_geom_bond_distance
_geom_bond_site_symmetry_2
_geom_bond_publ_flag
Pd1 C1 2.100(4) . ?
Pd1 P1 2.2463(11) . ?
Pd1 Cl1 2.4023(11) . ?
Pd1 Cl1 2.4482(11) 2_665 ?
Cl1 Pd1 2.4482(11) 2_665 ?
P1 C13 1.816(5) . ?
P1 C7 1.830(5) . ?
P1 C18 1.831(4) . ?
O1 C19 1.358(5) . ?
O2 C23 1.370(9) . ?
O2 C22 1.491(8) . ?
C2 C7 1.396(7) . ?
C2 C3 1.403(7) . ?
C3 C4 1.332(9) . ?
C4 C5 1.391(9) . ?
C5 C6 1.399(8) . ?
C6 C7 1.380(7) . ?
C8 C9 1.393(7) . ?
C8 C13 1.398(6) . ?
C9 C10 1.410(7) . ?
C10 C11 1.375(7) . ?
C11 C12 1.389(7) . ?
C12 C13 1.419(6) . ?
C14 C15 1.376(6) . ?
C14 C19 1.397(6) . ?
C15 C16 1.397(7) . ?
C16 C17 1.402(6) . ?
C16 C20 1.509(6) . ?
C17 C18 1.410(6) . ?
C18 C19 1.392(7) . ?
C21 C22 1.449(10) . ?
C23 C24 1.500(12) . ?
